data_7216593
loop_
_publ_author_name
'Suksangpanya, Unchulee'
'Blake, Alexander J.'
'Hubberstey, Peter'
'Wilson, Claire'

_publ_section_title
;
 Generation and structural characterisation of a
 difluorodimethoxyborate-mediated hydrogen-bonded supramolecular synthon
;
_journal_issue 108
_journal_name_full CrystEngComm
_journal_page_first 638
_journal_paper_doi 10.1039/b210393c
_journal_volume 4
_journal_year 2002
_chemical_formula_moiety (C10H22CuO2)(C2H6BF2O2)(BF4)
_chemical_formula_sum 'C12 H28 B2 Cu F6 N8 O4'
_chemical_formula_weight 547.58
_chemical_melting_point ?
_chemical_name_common '[CuL3e]{BF2(OMe)2}(BF4)'
_chemical_name_systematic
;
1,2-Bis(amidino-O-ethylurea)ethanecopper(II) difluorodimethoxyborate 
tetrafluoroborate
;
_space_group_IT_number 14
_symmetry_cell_setting monoclinic
_symmetry_space_group_name_Hall '-P 2ybc'
_symmetry_space_group_name_H-M 'P 1 21/c 1'
_atom_sites_solution_hydrogens geom
_atom_sites_solution_primary direct
_atom_sites_solution_secondary difmap
_audit_creation_method SHELXL-97
_cell_angle_alpha 90.00
_cell_angle_beta 93.653(4)
_cell_angle_gamma 90.00
_cell_formula_units_Z 4
_cell_length_a 13.842(3)
_cell_length_b 21.609(4)
_cell_length_c 7.486(2)
_cell_measurement_reflns_used 5870
_cell_measurement_temperature 150(2)
_cell_measurement_theta_max 28.04
_cell_measurement_theta_min 2.40
_cell_volume 2234.6(9)
_computing_cell_refinement 'Bruker SAINT'
_computing_data_collection 'Bruker SMART'
_computing_data_reduction 'Bruker SHELXTL'
_computing_molecular_graphics 'CAMERON (Watkin et al, 1993)'
_computing_structure_refinement 'SHELXL-97 (Sheldrick, 1997)'
_computing_structure_solution 'SIR92 (Altomare et al, 1993)'
_diffrn_ambient_temperature 150(2)
_diffrn_measured_fraction_theta_full 0.992
_diffrn_measured_fraction_theta_max 0.913
_diffrn_measurement_device_type 'Bruker SMART CCD area detector'
_diffrn_measurement_method Omega
_diffrn_radiation_monochromator graphite
_diffrn_radiation_source 'fine-focus sealed tube'
_diffrn_radiation_type MoK\a
_diffrn_radiation_wavelength 0.71073
_diffrn_reflns_av_R_equivalents 0.062
_diffrn_reflns_av_sigmaI/netI 0.0458
_diffrn_reflns_limit_h_max 18
_diffrn_reflns_limit_h_min -18
_diffrn_reflns_limit_k_max 29
_diffrn_reflns_limit_k_min 0
_diffrn_reflns_limit_l_max 10
_diffrn_reflns_limit_l_min 0
_diffrn_reflns_number 20339
_diffrn_reflns_theta_full 27.50
_diffrn_reflns_theta_max 28.87
_diffrn_reflns_theta_min 1.47
_diffrn_standards_decay_% None
_exptl_absorpt_coefficient_mu 1.064
_exptl_absorpt_correction_T_max 0.883
_exptl_absorpt_correction_T_min 0.707
_exptl_absorpt_correction_type multi-scan
_exptl_crystal_colour Purple
_exptl_crystal_density_diffrn 1.628
_exptl_crystal_density_meas ?
_exptl_crystal_density_method 'not measured'
_exptl_crystal_description Rectangular-block
_exptl_crystal_F_000 1124
_exptl_crystal_size_max 0.35
_exptl_crystal_size_mid 0.23
_exptl_crystal_size_min 0.12
_refine_diff_density_max 0.928
_refine_diff_density_min -0.709
_refine_diff_density_rms 0.092
_refine_ls_extinction_method none
_refine_ls_goodness_of_fit_ref 1.001
_refine_ls_hydrogen_treatment mixed
_refine_ls_matrix_type full
_refine_ls_number_parameters 298
_refine_ls_number_reflns 5360
_refine_ls_number_restraints 0
_refine_ls_restrained_S_all 1.001
_refine_ls_R_factor_all 0.0707
_refine_ls_R_factor_gt 0.0452
_refine_ls_shift/su_max 0.001
_refine_ls_shift/su_mean 0.000
_refine_ls_structure_factor_coef Fsqd
_refine_ls_weighting_details 'calc w=1/[\s^2^(Fo^2^)+(0.0776P)^2^+0.0000P] where P=(Fo^2^+2Fc^2^)/3'
_refine_ls_weighting_scheme calc
_refine_ls_wR_factor_gt 0.1210
_refine_ls_wR_factor_ref 0.1301
_reflns_number_gt 3738
_reflns_number_total 5360
_reflns_threshold_expression >2sigma(I)
_cod_data_source_file b210393c.txt
_cod_data_source_block cuetbf
_cod_depositor_comments
;
The following automatic conversions were performed:

'_chemical_melting_point' value 'not measured' was changed to '?' -
the value is undefined or not given.

'_symmetry_cell_setting' value
'Monoclinic' changed to 'monoclinic' according to
/usr/data/users/saulius/automatic-downloads/retrospective/RSC/lib/dictionaries/cif_core.dic
dictionary named 'cif_core.dic' version 2.4.2 from
2011-04-26.

'_exptl_absorpt_correction_type' value 'Multi-scan'
changed to 'multi-scan' according to
/usr/data/users/saulius/automatic-downloads/retrospective/RSC/lib/dictionaries/cif_core.dic
dictionary named 'cif_core.dic' version 2.4.2 from 2011-04-26.

Automatic conversion script
Id: cif_fix_values 2281 2013-09-26 08:29:07Z andrius 

The following automatic conversions were performed:

'_exptl_crystal_density_meas' value 'not measured' was changed to '?'
- the value is perceived as not measured.

Automatic conversion script
Id: cif_fix_values 3008 2015-01-20 13:52:24Z robertas 
;
_cod_original_sg_symbol_H-M P2(1)/c
_cod_database_code 7216593

loop_
_symmetry_equiv_pos_as_xyz
'x, y, z'
'-x, y+1/2, -z+1/2'
'-x, -y, -z'
'x, -y-1/2, z-1/2'

loop_
_atom_site_label
_atom_site_type_symbol
_atom_site_fract_x
_atom_site_fract_y
_atom_site_fract_z
_atom_site_U_iso_or_equiv
_atom_site_adp_type
_atom_site_occupancy
_atom_site_symmetry_multiplicity
_atom_site_calc_flag
_atom_site_refinement_flags
Cu1 Cu 0.65323(2) 0.342525(14) 0.81185(5) 0.02105(12) Uani 1 1 d .
C101 C 0.71263(18) 0.46927(12) 0.8369(4) 0.0280(6) Uani 1 1 d .
H10A H 0.7515 0.4994 0.7726 0.034 Uiso 1 1 calc R
H10B H 0.7151 0.4811 0.9649 0.034 Uiso 1 1 calc R
N102 N 0.75247(15) 0.40673(10) 0.8182(3) 0.0239(5) Uani 1 1 d .
C103 C 0.84576(18) 0.40000(13) 0.8375(4) 0.0266(6) Uani 1 1 d .
N104 N 0.88870(16) 0.34210(10) 0.8269(4) 0.0305(6) Uani 1 1 d .
H104 H 0.9521 0.3417 0.8234 0.037 Uiso 1 1 calc R
C105 C 0.84405(18) 0.28588(13) 0.8214(4) 0.0262(6) Uani 1 1 d .
N106 N 0.75199(15) 0.27841(11) 0.8180(3) 0.0274(5) Uani 1 1 d .
H106 H 0.7312 0.2399 0.8186 0.033 Uiso 1 1 calc R
N131 N 0.90886(17) 0.44637(12) 0.8670(4) 0.0424(7) Uani 1 1 d .
H13A H 0.8879 0.4847 0.8746 0.051 Uiso 1 1 calc R
H13B H 0.9713 0.4386 0.8789 0.051 Uiso 1 1 calc R
O151 O 0.91058(14) 0.24129(9) 0.8222(3) 0.0382(5) Uani 1 1 d .
C152 C 0.8779(2) 0.17748(14) 0.8174(5) 0.0362(7) Uani 1 1 d .
H15A H 0.8369 0.1697 0.7065 0.043 Uiso 1 1 calc R
H15B H 0.8392 0.1688 0.9213 0.043 Uiso 1 1 calc R
C153 C 0.9659(3) 0.13640(17) 0.8232(6) 0.0611(12) Uani 1 1 d .
H15C H 0.9456 0.0930 0.8177 0.092 Uiso 1 1 calc R
H15D H 1.0052 0.1437 0.9347 0.092 Uiso 1 1 calc R
H15E H 1.0042 0.1457 0.7209 0.092 Uiso 1 1 calc R
C201 C 0.60784(18) 0.47001(12) 0.7590(4) 0.0263(6) Uani 1 1 d .
H20A H 0.5726 0.5054 0.8082 0.032 Uiso 1 1 calc R
H20B H 0.6061 0.4744 0.6272 0.032 Uiso 1 1 calc R
N202 N 0.56220(15) 0.41134(10) 0.8075(3) 0.0220(5) Uani 1 1 d .
C203 C 0.46914(18) 0.40909(12) 0.8172(4) 0.0229(6) Uani 1 1 d .
N204 N 0.42358(15) 0.35348(10) 0.8552(3) 0.0259(5) Uani 1 1 d .
H204 H 0.3646 0.3565 0.8917 0.031 Uiso 1 1 calc R
C205 C 0.45979(18) 0.29485(12) 0.8426(4) 0.0227(6) Uani 1 1 d .
N206 N 0.54702(15) 0.28292(10) 0.8074(3) 0.0249(5) Uani 1 1 d .
H206 H 0.5604 0.2445 0.7788 0.030 Uiso 1 1 calc R
N231 N 0.40768(16) 0.45636(11) 0.7951(4) 0.0323(6) Uani 1 1 d .
H23A H 0.4295 0.4935 0.7713 0.039 Uiso 1 1 calc R
H23B H 0.3453 0.4504 0.8042 0.039 Uiso 1 1 calc R
O251 O 0.38991(13) 0.25433(9) 0.8694(3) 0.0305(5) Uani 1 1 d .
C252 C 0.4137(2) 0.18878(13) 0.8597(4) 0.0300(7) Uani 1 1 d .
H25A H 0.4682 0.1787 0.9471 0.036 Uiso 1 1 calc R
H25B H 0.4331 0.1782 0.7383 0.036 Uiso 1 1 calc R
C253 C 0.3251(2) 0.15281(15) 0.9017(5) 0.0446(9) Uani 1 1 d .
H25C H 0.3390 0.1084 0.8965 0.067 Uiso 1 1 calc R
H25D H 0.2719 0.1629 0.8140 0.067 Uiso 1 1 calc R
H25E H 0.3067 0.1636 1.0220 0.067 Uiso 1 1 calc R
B1 B 1.1601(2) 0.3881(2) 0.8831(6) 0.0418(9) Uani 1 1 d .
B2 B 0.6400(2) 0.11710(16) 0.8028(5) 0.0318(8) Uani 1 1 d .
O11 O 1.08894(14) 0.34486(10) 0.8132(4) 0.0474(7) Uani 1 1 d .
C11 C 1.1255(3) 0.2914(2) 0.7222(8) 0.0801(15) Uani 1 1 d .
H11A H 1.0713 0.2651 0.6793 0.120 Uiso 1 1 calc R
H11B H 1.1689 0.2679 0.8055 0.120 Uiso 1 1 calc R
H11C H 1.1611 0.3051 0.6203 0.120 Uiso 1 1 calc R
O12 O 1.20875(16) 0.42060(12) 0.7516(4) 0.0485(6) Uani 1 1 d .
C12 C 1.1551(5) 0.4545(3) 0.6138(9) 0.118(2) Uani 1 1 d .
H12A H 1.2001 0.4740 0.5350 0.176 Uiso 1 1 calc R
H12B H 1.1164 0.4865 0.6683 0.176 Uiso 1 1 calc R
H12C H 1.1123 0.4262 0.5440 0.176 Uiso 1 1 calc R
F13 F 1.10978(13) 0.42955(9) 0.9916(3) 0.0531(6) Uani 1 1 d .
F14 F 1.23402(13) 0.35984(11) 0.9892(3) 0.0577(6) Uani 1 1 d .
F21 F 0.71437(14) 0.07658(8) 0.7808(3) 0.0520(6) Uani 1 1 d .
F22 F 0.55315(13) 0.08391(8) 0.8023(3) 0.0492(5) Uani 1 1 d .
F23 F 0.65339(14) 0.15073(9) 0.9608(3) 0.0435(5) Uani 1 1 d .
F24 F 0.63495(15) 0.16073(8) 0.6646(2) 0.0429(5) Uani 1 1 d .

loop_
_atom_site_aniso_label
_atom_site_aniso_U_11
_atom_site_aniso_U_22
_atom_site_aniso_U_33
_atom_site_aniso_U_23
_atom_site_aniso_U_13
_atom_site_aniso_U_12
Cu1 0.01426(16) 0.01603(18) 0.0329(2) -0.00089(14) 0.00178(13) 0.00030(12)
C101 0.0209(13) 0.0181(14) 0.0449(18) -0.0018(13) 0.0023(12) -0.0027(10)
N102 0.0163(10) 0.0217(12) 0.0338(14) -0.0026(10) 0.0022(9) -0.0010(9)
C103 0.0194(13) 0.0229(15) 0.0379(17) -0.0026(12) 0.0035(12) -0.0023(10)
N104 0.0138(10) 0.0242(13) 0.0536(17) -0.0090(12) 0.0032(10) 0.0000(9)
C105 0.0204(13) 0.0242(15) 0.0338(17) -0.0037(12) 0.0017(12) 0.0032(11)
N106 0.0191(11) 0.0174(12) 0.0456(16) -0.0018(11) 0.0016(10) 0.0005(9)
N131 0.0171(11) 0.0257(14) 0.084(2) -0.0112(14) 0.0017(13) -0.0028(10)
O151 0.0201(10) 0.0262(11) 0.0681(16) -0.0070(11) 0.0014(10) 0.0060(8)
C152 0.0348(16) 0.0226(15) 0.051(2) -0.0064(14) -0.0011(15) 0.0074(12)
C153 0.046(2) 0.0335(19) 0.102(4) -0.010(2) -0.008(2) 0.0175(17)
C201 0.0207(13) 0.0160(13) 0.0419(17) 0.0023(12) 0.0008(12) -0.0007(10)
N202 0.0156(10) 0.0179(11) 0.0322(13) 0.0002(10) 0.0002(9) -0.0002(8)
C203 0.0212(13) 0.0195(13) 0.0280(15) -0.0015(11) 0.0008(11) 0.0011(10)
N204 0.0140(10) 0.0216(12) 0.0426(15) 0.0021(10) 0.0059(10) 0.0002(8)
C205 0.0206(12) 0.0191(13) 0.0281(15) -0.0011(11) -0.0009(11) -0.0007(10)
N206 0.0189(10) 0.0168(11) 0.0392(15) -0.0035(10) 0.0025(10) -0.0002(9)
N231 0.0168(11) 0.0206(12) 0.0595(18) 0.0023(12) 0.0023(11) 0.0032(9)
O251 0.0213(9) 0.0213(10) 0.0492(13) 0.0019(9) 0.0057(9) -0.0055(8)
C252 0.0347(15) 0.0174(14) 0.0378(18) -0.0005(13) 0.0010(13) -0.0059(12)
C253 0.0432(18) 0.0306(18) 0.060(2) 0.0052(16) 0.0030(17) -0.0164(14)
B1 0.0189(15) 0.044(2) 0.063(3) -0.011(2) 0.0061(16) -0.0011(15)
B2 0.0358(18) 0.0191(16) 0.041(2) -0.0002(15) 0.0026(16) -0.0005(13)
O11 0.0189(10) 0.0416(14) 0.0825(19) -0.0215(13) 0.0098(11) 0.0004(9)
C11 0.051(2) 0.063(3) 0.129(5) -0.023(3) 0.025(3) -0.005(2)
O12 0.0276(11) 0.0541(16) 0.0636(17) 0.0043(13) 0.0014(11) -0.0061(11)
C12 0.115(5) 0.093(5) 0.145(6) -0.020(4) 0.016(5) -0.027(4)
F13 0.0270(9) 0.0475(12) 0.0857(16) -0.0252(11) 0.0105(10) -0.0015(8)
F14 0.0283(10) 0.0694(14) 0.0756(16) 0.0011(12) 0.0038(10) 0.0084(10)
F21 0.0400(11) 0.0275(10) 0.0885(17) -0.0074(10) 0.0045(10) 0.0073(8)
F22 0.0381(10) 0.0223(10) 0.0879(16) -0.0085(10) 0.0088(10) -0.0058(8)
F23 0.0532(12) 0.0418(12) 0.0354(11) -0.0031(9) 0.0023(9) -0.0046(9)
F24 0.0627(13) 0.0296(10) 0.0362(11) 0.0003(8) 0.0010(9) -0.0022(9)

loop_
_atom_type_symbol
_atom_type_description
_atom_type_scat_dispersion_real
_atom_type_scat_dispersion_imag
_atom_type_scat_source
C C 0.0033 0.0016 'International Tables Vol C Tables 4.2.6.8 and 6.1.1.4'
H H 0.0000 0.0000 'International Tables Vol C Tables 4.2.6.8 and 6.1.1.4'
B B 0.0013 0.0007 'International Tables Vol C Tables 4.2.6.8 and 6.1.1.4'
N N 0.0061 0.0033 'International Tables Vol C Tables 4.2.6.8 and 6.1.1.4'
O O 0.0106 0.0060 'International Tables Vol C Tables 4.2.6.8 and 6.1.1.4'
F F 0.0171 0.0103 'International Tables Vol C Tables 4.2.6.8 and 6.1.1.4'
Cu Cu 0.3201 1.2651 'International Tables Vol C Tables 4.2.6.8 and 6.1.1.4'

loop_
_geom_angle_atom_site_label_1
_geom_angle_atom_site_label_2
_geom_angle_atom_site_label_3
_geom_angle
N106 Cu1 N202 175.66(9)
N106 Cu1 N102 90.76(10)
N202 Cu1 N102 84.91(9)
N106 Cu1 N206 93.31(10)
N202 Cu1 N206 91.02(9)
N102 Cu1 N206 175.89(9)
N102 C101 C201 109.0(2)
N102 C101 H10A 109.9
C201 C101 H10A 109.9
N102 C101 H10B 109.9
C201 C101 H10B 109.9
H10A C101 H10B 108.3
C103 N102 C101 118.0(2)
C103 N102 Cu1 128.1(2)
C101 N102 Cu1 112.85(16)
N102 C103 N131 124.6(3)
N102 C103 N104 121.4(2)
N131 C103 N104 114.0(2)
C105 N104 C103 127.6(2)
C105 N104 H104 116.2
C103 N104 H104 116.2
N106 C105 O151 126.5(3)
N106 C105 N104 124.1(2)
O151 C105 N104 109.4(2)
C105 N106 Cu1 127.3(2)
C105 N106 H106 116.3
Cu1 N106 H106 116.3
C103 N131 H13A 120.0
C103 N131 H13B 120.0
H13A N131 H13B 120.0
C105 O151 C152 118.2(2)
O151 C152 C153 108.0(3)
O151 C152 H15A 110.1
C153 C152 H15A 110.1
O151 C152 H15B 110.1
C153 C152 H15B 110.1
H15A C152 H15B 108.4
C152 C153 H15C 109.5
C152 C153 H15D 109.5
H15C C153 H15D 109.5
C152 C153 H15E 109.5
H15C C153 H15E 109.5
H15D C153 H15E 109.5
N202 C201 C101 108.0(2)
N202 C201 H20A 110.1
C101 C201 H20A 110.1
N202 C201 H20B 110.1
C101 C201 H20B 110.1
H20A C201 H20B 108.4
C203 N202 C201 119.3(2)
C203 N202 Cu1 127.93(19)
C201 N202 Cu1 111.98(16)
N202 C203 N231 126.4(3)
N202 C203 N204 120.5(2)
N231 C203 N204 113.1(2)
C205 N204 C203 127.7(2)
C205 N204 H204 116.2
C203 N204 H204 116.2
N206 C205 O251 127.2(2)
N206 C205 N204 123.8(2)
O251 C205 N204 109.0(2)
C205 N206 Cu1 125.7(2)
C205 N206 H206 117.2
Cu1 N206 H206 117.2
C203 N231 H23A 120.0
C203 N231 H23B 120.0
H23A N231 H23B 120.0
C205 O251 C252 117.6(2)
O251 C252 C253 107.6(2)
O251 C252 H25A 110.2
C253 C252 H25A 110.2
O251 C252 H25B 110.2
C253 C252 H25B 110.2
H25A C252 H25B 108.5
C252 C253 H25C 109.5
C252 C253 H25D 109.5
H25C C253 H25D 109.5
C252 C253 H25E 109.5
H25C C253 H25E 109.5
H25D C253 H25E 109.5
F14 B1 O12 104.5(3)
F14 B1 F13 108.6(3)
O12 B1 F13 110.9(3)
F14 B1 O11 112.7(3)
O12 B1 O11 114.6(3)
F13 B1 O11 105.6(2)
F21 B2 F23 112.1(3)
F21 B2 F24 110.2(3)
F23 B2 F24 105.9(2)
F21 B2 F22 108.9(3)
F23 B2 F22 109.8(3)
F24 B2 F22 109.9(3)
B1 O11 C11 116.0(3)
O11 C11 H11A 109.5
O11 C11 H11B 109.5
H11A C11 H11B 109.5
O11 C11 H11C 109.5
H11A C11 H11C 109.5
H11B C11 H11C 109.5
B1 O12 C12 120.5(3)
O12 C12 H12A 109.5
O12 C12 H12B 109.5
H12A C12 H12B 109.5
O12 C12 H12C 109.5
H12A C12 H12C 109.5
H12B C12 H12C 109.5

loop_
_geom_bond_atom_site_label_1
_geom_bond_atom_site_label_2
_geom_bond_distance
Cu1 N106 1.945(2)
Cu1 N202 1.948(2)
Cu1 N102 1.951(2)
Cu1 N206 1.953(2)
C101 N102 1.470(3)
C101 C201 1.529(4)
C101 H10A 0.9900
C101 H10B 0.9900
N102 C103 1.298(3)
C103 N131 1.338(3)
C103 N104 1.390(4)
N104 C105 1.362(3)
N104 H104 0.8800
C105 N106 1.283(3)
C105 O151 1.333(3)
N106 H106 0.8800
N131 H13A 0.8800
N131 H13B 0.8800
O151 C152 1.451(4)
C152 C153 1.506(4)
C152 H15A 0.9900
C152 H15B 0.9900
C153 H15C 0.9800
C153 H15D 0.9800
C153 H15E 0.9800
C201 N202 1.472(3)
C201 H20A 0.9900
C201 H20B 0.9900
N202 C203 1.296(3)
C203 N231 1.333(3)
C203 N204 1.395(3)
N204 C205 1.368(3)
N204 H204 0.8800
C205 N206 1.278(3)
C205 O251 1.329(3)
N206 H206 0.8800
N231 H23A 0.8800
N231 H23B 0.8800
O251 C252 1.457(3)
C252 C253 1.502(4)
C252 H25A 0.9900
C252 H25B 0.9900
C253 H25C 0.9800
C253 H25D 0.9800
C253 H25E 0.9800
B1 F14 1.395(4)
B1 O12 1.414(5)
B1 F13 1.422(4)
B1 O11 1.432(4)
B2 F21 1.369(4)
B2 F23 1.390(4)
B2 F24 1.398(4)
B2 F22 1.400(4)
O11 C11 1.449(5)
C11 H11A 0.9800
C11 H11B 0.9800
C11 H11C 0.9800
O12 C12 1.432(7)
C12 H12A 0.9800
C12 H12B 0.9800
C12 H12C 0.9800

loop_
_geom_torsion_atom_site_label_1
_geom_torsion_atom_site_label_2
_geom_torsion_atom_site_label_3
_geom_torsion_atom_site_label_4
_geom_torsion
C201 C101 N102 C103 164.3(3)
C201 C101 N102 Cu1 -26.7(3)
N106 Cu1 N102 C103 -5.6(3)
N202 Cu1 N102 C103 174.1(3)
N206 Cu1 N102 C103 167.1(13)
N106 Cu1 N102 C101 -173.3(2)
N202 Cu1 N102 C101 6.4(2)
N206 Cu1 N102 C101 -0.6(15)
C101 N102 C103 N131 -2.5(5)
Cu1 N102 C103 N131 -169.6(2)
C101 N102 C103 N104 178.1(3)
Cu1 N102 C103 N104 11.0(4)
N102 C103 N104 C105 -9.8(5)
N131 C103 N104 C105 170.8(3)
C103 N104 C105 N106 3.0(5)
C103 N104 C105 O151 -176.3(3)
O151 C105 N106 Cu1 -178.6(2)
N104 C105 N106 Cu1 2.2(4)
N202 Cu1 N106 C105 -4.9(15)
N102 Cu1 N106 C105 -1.0(3)
N206 Cu1 N106 C105 179.5(3)
N106 C105 O151 C152 0.5(5)
N104 C105 O151 C152 179.8(3)
C105 O151 C152 C153 -178.9(3)
N102 C101 C201 N202 38.9(3)
C101 C201 N202 C203 154.7(3)
C101 C201 N202 Cu1 -34.5(3)
N106 Cu1 N202 C203 -169.8(12)
N102 Cu1 N202 C203 -173.7(3)
N206 Cu1 N202 C203 5.8(2)
N106 Cu1 N202 C201 20.4(14)
N102 Cu1 N202 C201 16.47(19)
N206 Cu1 N202 C201 -164.02(19)
C201 N202 C203 N231 -3.3(4)
Cu1 N202 C203 N231 -172.4(2)
C201 N202 C203 N204 177.2(3)
Cu1 N202 C203 N204 8.0(4)
N202 C203 N204 C205 -17.7(4)
N231 C203 N204 C205 162.7(3)
C203 N204 C205 N206 6.5(5)
C203 N204 C205 O251 -172.4(3)
O251 C205 N206 Cu1 -168.1(2)
N204 C205 N206 Cu1 13.1(4)
N106 Cu1 N206 C205 163.3(2)
N202 Cu1 N206 C205 -16.3(3)
N102 Cu1 N206 C205 -9.4(15)
N206 C205 O251 C252 0.5(4)
N204 C205 O251 C252 179.4(2)
C205 O251 C252 C253 177.7(3)
F14 B1 O11 C11 -51.5(5)
O12 B1 O11 C11 67.8(4)
F13 B1 O11 C11 -169.9(4)
F14 B1 O12 C12 178.4(4)
F13 B1 O12 C12 -64.8(5)
O11 B1 O12 C12 54.6(5)
